data_7030456
loop_
_publ_author_name
'Kreye, Markus'
'Daniliuc, Constantin G.'
'Freytag, Matthias'
'Jones, Peter G.'
'Walter, Marc D.'

_publ_section_title
;
 Coordination chemistry of sterically encumbered pyrrolyl ligands to
 chromium(ii): mono(pyrrolyl)chromium and diazachromocene formation.
;
_journal_issue 24
_journal_name_full 'Dalton transactions (Cambridge, England : 2003)'
_journal_page_first 9052
_journal_page_last 9060
_journal_paper_doi 10.1039/c4dt00533c
_journal_volume 43
_journal_year 2014
_chemical_formula_sum 'C32 H56 Cl2 Cr2 N2 O2'
_chemical_formula_weight 675.69
_space_group_IT_number 14
_symmetry_cell_setting monoclinic
_symmetry_space_group_name_Hall '-P 2yn'
_symmetry_space_group_name_H-M 'P 1 21/n 1'
_atom_sites_solution_hydrogens geom
_atom_sites_solution_primary direct
_atom_sites_solution_secondary difmap
_audit_creation_method SHELXL-97
_cell_angle_alpha 90.00
_cell_angle_beta 103.847(4)
_cell_angle_gamma 90.00
_cell_formula_units_Z 2
_cell_length_a 8.0202(2)
_cell_length_b 15.7066(4)
_cell_length_c 14.2953(4)
_cell_measurement_reflns_used 22205
_cell_measurement_temperature 100(2)
_cell_measurement_theta_max 29.2420
_cell_measurement_theta_min 2.5883
_cell_volume 1748.45(8)
_computing_cell_refinement
; 
CrysAlisPro, Oxford Diffraction Ltd., 
Version 1.171.34.44 (release 25-10-2010 CrysAlis171 .NET) 
(compiled Oct 25 2010,18:11:34) 
;
_computing_data_collection
; 
CrysAlisPro, Oxford Diffraction Ltd., 
Version 1.171.34.44 (release 25-10-2010 CrysAlis171 .NET) 
(compiled Oct 25 2010,18:11:34) 
;
_computing_data_reduction
; 
CrysAlisPro, Oxford Diffraction Ltd., 
Version 1.171.34.44 (release 25-10-2010 CrysAlis171 .NET) 
(compiled Oct 25 2010,18:11:34) 
;
_computing_molecular_graphics 'BRUKER XP'
_computing_publication_material SHELXL-97
_computing_structure_refinement 'SHELXL-97 (Sheldrick, 1997)'
_computing_structure_solution 'SHELXS-97 (Sheldrick, 1990)'
_diffrn_ambient_temperature 100(2)
_diffrn_detector_area_resol_mean 16.1419
_diffrn_measured_fraction_theta_full 0.998
_diffrn_measured_fraction_theta_max 0.998
_diffrn_measurement_device_type 'Oxford Diffraction Xcalibur, Eos'
_diffrn_measurement_method '\w scans'
_diffrn_radiation_monochromator graphite
_diffrn_radiation_source 'Enhance (Mo) X-ray Source'
_diffrn_radiation_type 'Mo K\a'
_diffrn_radiation_wavelength 0.71073
_diffrn_reflns_av_R_equivalents 0.0477
_diffrn_reflns_av_sigmaI/netI 0.0210
_diffrn_reflns_limit_h_max 10
_diffrn_reflns_limit_h_min -10
_diffrn_reflns_limit_k_max 20
_diffrn_reflns_limit_k_min -20
_diffrn_reflns_limit_l_max 18
_diffrn_reflns_limit_l_min -18
_diffrn_reflns_number 68193
_diffrn_reflns_theta_full 27.88
_diffrn_reflns_theta_max 27.88
_diffrn_reflns_theta_min 2.59
_exptl_absorpt_coefficient_mu 0.803
_exptl_absorpt_correction_T_max 0.9609
_exptl_absorpt_correction_T_min 0.8306
_exptl_absorpt_correction_type multi-scan
_exptl_absorpt_process_details
; 
CrysAlisPro, Oxford Diffraction Ltd., 
Version 1.171.34.44 (release 25-10-2010 CrysAlis171 .NET) 
(compiled Oct 25 2010,18:11:34) 
;
_exptl_crystal_colour blue
_exptl_crystal_density_diffrn 1.283
_exptl_crystal_density_method 'not measured'
_exptl_crystal_description prism
_exptl_crystal_F_000 720
_exptl_crystal_size_max 0.24
_exptl_crystal_size_mid 0.10
_exptl_crystal_size_min 0.05
_refine_diff_density_max 0.340
_refine_diff_density_min -0.277
_refine_diff_density_rms 0.052
_refine_ls_extinction_method none
_refine_ls_goodness_of_fit_ref 1.046
_refine_ls_hydrogen_treatment constr
_refine_ls_matrix_type full
_refine_ls_number_parameters 187
_refine_ls_number_reflns 4169
_refine_ls_number_restraints 0
_refine_ls_restrained_S_all 1.046
_refine_ls_R_factor_all 0.0358
_refine_ls_R_factor_gt 0.0287
_refine_ls_shift/su_max 0.002
_refine_ls_shift/su_mean 0.000
_refine_ls_structure_factor_coef Fsqd
_refine_ls_weighting_details 'calc w=1/[\s^2^(Fo^2^)+(0.0235P)^2^+1.1005P] where P=(Fo^2^+2Fc^2^)/3'
_refine_ls_weighting_scheme calc
_refine_ls_wR_factor_gt 0.0617
_refine_ls_wR_factor_ref 0.0644
_reflns_number_gt 3699
_reflns_number_total 4169
_reflns_threshold_expression >2sigma(I)
_cod_data_source_file c4dt00533c2.cif
_cod_data_source_block mwal24
_cod_depositor_comments
;Adding full bibliography for 7030454--7030458.cif.

The following automatic conversions were performed:

data name '_iucr_refine_instruction_details' was replaced with
'_iucr_refine_instructions_details' as specified in the replacement
file 'data/replacement-values/replacement_tags.lst'.

Automatic conversion script
Id: cif_correct_tags 9268 2022-04-12 08:56:07Z antanas 
;
_cod_original_sg_symbol_H-M 'P 21/n'
_cod_database_code 7030456

loop_
_symmetry_equiv_pos_as_xyz
'x, y, z'
'-x+1/2, y+1/2, -z+1/2'
'-x, -y, -z'
'x-1/2, -y-1/2, z-1/2'

loop_
_atom_site_label
_atom_site_type_symbol
_atom_site_fract_x
_atom_site_fract_y
_atom_site_fract_z
_atom_site_U_iso_or_equiv
_atom_site_adp_type
_atom_site_occupancy
_atom_site_symmetry_multiplicity
_atom_site_calc_flag
_atom_site_refinement_flags
Cr Cr 0.66730(3) 0.515859(13) 0.601955(15) 0.01223(6) Uani 1 1 d .
Cl Cl 0.40498(4) 0.58581(2) 0.52635(3) 0.02006(9) Uani 1 1 d .
O O 0.87432(12) 0.43968(6) 0.66597(7) 0.0164(2) Uani 1 1 d .
N N 0.74375(15) 0.60963(7) 0.69923(8) 0.0128(2) Uani 1 1 d .
C1 C 0.86979(17) 0.66775(8) 0.69017(10) 0.0142(3) Uani 1 1 d .
C2 C 0.95295(19) 0.69666(9) 0.78057(11) 0.0200(3) Uani 1 1 d .
H2 H 1.0450 0.7363 0.7949 0.024 Uiso 1 1 calc R
C3 C 0.8757(2) 0.65631(10) 0.84773(11) 0.0211(3) Uani 1 1 d .
H3 H 0.9059 0.6640 0.9156 0.025 Uiso 1 1 calc R
C4 C 0.74821(18) 0.60364(9) 0.79656(10) 0.0158(3) Uani 1 1 d .
C5 C 0.89516(19) 0.69723(9) 0.59328(10) 0.0177(3) Uani 1 1 d .
C6 C 0.8933(2) 0.62381(10) 0.52195(11) 0.0269(4) Uani 1 1 d .
H6A H 0.9709 0.5786 0.5535 0.040 Uiso 1 1 calc R
H6B H 0.9313 0.6449 0.4659 0.040 Uiso 1 1 calc R
H6C H 0.7765 0.6011 0.5009 0.040 Uiso 1 1 calc R
C7 C 0.7524(2) 0.76056(11) 0.54801(12) 0.0272(4) Uani 1 1 d .
H7A H 0.6403 0.7329 0.5396 0.041 Uiso 1 1 calc R
H7B H 0.7680 0.7791 0.4852 0.041 Uiso 1 1 calc R
H7C H 0.7581 0.8101 0.5904 0.041 Uiso 1 1 calc R
C8 C 1.0694(2) 0.74222(10) 0.60770(12) 0.0247(3) Uani 1 1 d .
H8A H 1.0739 0.7903 0.6519 0.037 Uiso 1 1 calc R
H8B H 1.0838 0.7631 0.5455 0.037 Uiso 1 1 calc R
H8C H 1.1617 0.7020 0.6348 0.037 Uiso 1 1 calc R
C9 C 0.61865(19) 0.55308(9) 0.83625(10) 0.0189(3) Uani 1 1 d .
C10 C 0.5588(2) 0.47120(10) 0.78023(13) 0.0284(4) Uani 1 1 d .
H10A H 0.4969 0.4855 0.7143 0.043 Uiso 1 1 calc R
H10B H 0.4824 0.4397 0.8121 0.043 Uiso 1 1 calc R
H10C H 0.6587 0.4359 0.7784 0.043 Uiso 1 1 calc R
C11 C 0.4579(2) 0.60768(10) 0.83269(13) 0.0269(3) Uani 1 1 d .
H11A H 0.4909 0.6598 0.8702 0.040 Uiso 1 1 calc R
H11B H 0.3762 0.5754 0.8599 0.040 Uiso 1 1 calc R
H11C H 0.4043 0.6226 0.7657 0.040 Uiso 1 1 calc R
C12 C 0.6994(2) 0.52862(13) 0.94095(12) 0.0357(4) Uani 1 1 d .
H12A H 0.8048 0.4961 0.9440 0.054 Uiso 1 1 calc R
H12B H 0.6183 0.4938 0.9659 0.054 Uiso 1 1 calc R
H12C H 0.7266 0.5803 0.9800 0.054 Uiso 1 1 calc R
C13 C 0.85716(19) 0.34653(9) 0.67387(11) 0.0186(3) Uani 1 1 d .
H13A H 0.8567 0.3185 0.6118 0.022 Uiso 1 1 calc R
H13B H 0.7493 0.3320 0.6924 0.022 Uiso 1 1 calc R
C14 C 1.0122(2) 0.31841(10) 0.75146(12) 0.0258(3) Uani 1 1 d .
H14A H 1.1053 0.2976 0.7227 0.031 Uiso 1 1 calc R
H14B H 0.9809 0.2729 0.7920 0.031 Uiso 1 1 calc R
C15 C 1.0660(2) 0.39907(10) 0.80973(11) 0.0251(3) Uani 1 1 d .
H15A H 0.9960 0.4081 0.8573 0.030 Uiso 1 1 calc R
H15B H 1.1889 0.3971 0.8438 0.030 Uiso 1 1 calc R
C16 C 1.03241(18) 0.46767(9) 0.73325(11) 0.0201(3) Uani 1 1 d .
H16A H 1.0164 0.5238 0.7614 0.024 Uiso 1 1 calc R
H16B H 1.1283 0.4716 0.7008 0.024 Uiso 1 1 calc R

loop_
_atom_site_aniso_label
_atom_site_aniso_U_11
_atom_site_aniso_U_22
_atom_site_aniso_U_33
_atom_site_aniso_U_23
_atom_site_aniso_U_13
_atom_site_aniso_U_12
Cr 0.01176(11) 0.01071(11) 0.01265(11) -0.00224(8) -0.00016(8) -0.00029(8)
Cl 0.01722(17) 0.01718(16) 0.02121(18) -0.00845(13) -0.00443(13) 0.00452(13)
O 0.0154(5) 0.0112(5) 0.0197(5) -0.0005(4) -0.0016(4) 0.0002(4)
N 0.0142(6) 0.0113(5) 0.0125(5) -0.0013(4) 0.0024(4) 0.0000(4)
C1 0.0137(7) 0.0105(6) 0.0177(7) -0.0014(5) 0.0021(5) 0.0001(5)
C2 0.0201(7) 0.0172(7) 0.0203(7) -0.0059(6) 0.0006(6) -0.0041(6)
C3 0.0241(8) 0.0231(8) 0.0142(7) -0.0044(6) 0.0009(6) -0.0006(6)
C4 0.0180(7) 0.0158(7) 0.0133(6) 0.0000(5) 0.0033(5) 0.0030(5)
C5 0.0188(7) 0.0151(7) 0.0196(7) -0.0005(5) 0.0054(6) -0.0040(5)
C6 0.0383(10) 0.0258(8) 0.0208(8) -0.0051(6) 0.0156(7) -0.0114(7)
C7 0.0253(8) 0.0271(8) 0.0280(8) 0.0102(7) 0.0041(7) -0.0012(7)
C8 0.0219(8) 0.0212(8) 0.0323(9) -0.0006(6) 0.0087(7) -0.0070(6)
C9 0.0214(7) 0.0202(7) 0.0164(7) 0.0024(6) 0.0072(6) 0.0028(6)
C10 0.0367(10) 0.0193(8) 0.0362(9) -0.0004(7) 0.0229(8) -0.0055(7)
C11 0.0253(8) 0.0227(8) 0.0364(9) 0.0033(7) 0.0145(7) 0.0040(6)
C12 0.0330(10) 0.0537(12) 0.0215(8) 0.0140(8) 0.0088(7) 0.0043(8)
C13 0.0212(7) 0.0107(6) 0.0233(7) -0.0009(5) 0.0042(6) 0.0006(5)
C14 0.0297(9) 0.0196(8) 0.0258(8) 0.0037(6) 0.0023(7) 0.0054(6)
C15 0.0250(8) 0.0269(8) 0.0201(8) -0.0009(6) -0.0007(6) 0.0071(6)
C16 0.0143(7) 0.0187(7) 0.0233(7) -0.0036(6) -0.0033(6) -0.0002(5)

loop_
_atom_type_symbol
_atom_type_description
_atom_type_scat_dispersion_real
_atom_type_scat_dispersion_imag
_atom_type_scat_source
C C 0.0033 0.0016 'International Tables Vol C Tables 4.2.6.8 and 6.1.1.4'
H H 0.0000 0.0000 'International Tables Vol C Tables 4.2.6.8 and 6.1.1.4'
Cl Cl 0.1484 0.1585 'International Tables Vol C Tables 4.2.6.8 and 6.1.1.4'
Cr Cr 0.3209 0.6236 'International Tables Vol C Tables 4.2.6.8 and 6.1.1.4'
O O 0.0106 0.0060 'International Tables Vol C Tables 4.2.6.8 and 6.1.1.4'
N N 0.0061 0.0033 'International Tables Vol C Tables 4.2.6.8 and 6.1.1.4'

loop_
_geom_angle_atom_site_label_1
_geom_angle_atom_site_label_2
_geom_angle_atom_site_label_3
_geom_angle
_geom_angle_site_symmetry_3
N Cr O 92.17(4) .
N Cr Cl 93.76(3) .
O Cr Cl 171.93(3) .
N Cr Cl 172.76(4) 3_666
O Cr Cl 88.55(3) 3_666
Cl Cr Cl 86.257(14) 3_666
Cr Cl Cr 93.743(14) 3_666
C16 O C13 109.22(10) .
C16 O Cr 126.37(8) .
C13 O Cr 121.75(8) .
C4 N C1 107.05(11) .
C4 N Cr 124.94(9) .
C1 N Cr 121.51(9) .
C2 C1 N 109.12(12) .
C2 C1 C5 127.77(13) .
N C1 C5 122.93(12) .
C1 C2 C3 107.25(13) .
C4 C3 C2 107.37(13) .
C3 C4 N 109.21(13) .
C3 C4 C9 126.90(13) .
N C4 C9 123.63(12) .
C1 C5 C8 109.52(12) .
C1 C5 C6 113.20(12) .
C8 C5 C6 107.37(12) .
C1 C5 C7 109.41(12) .
C8 C5 C7 108.70(12) .
C6 C5 C7 108.54(13) .
C4 C9 C10 113.59(12) .
C4 C9 C12 109.21(13) .
C10 C9 C12 107.89(14) .
C4 C9 C11 109.76(12) .
C10 C9 C11 107.20(13) .
C12 C9 C11 109.09(13) .
O C13 C14 105.59(11) .
C13 C14 C15 103.47(12) .
C16 C15 C14 102.68(12) .
O C16 C15 103.73(12) .

loop_
_geom_bond_atom_site_label_1
_geom_bond_atom_site_label_2
_geom_bond_distance
_geom_bond_site_symmetry_2
Cr N 2.0176(11) .
Cr O 2.0733(10) .
Cr Cl 2.3902(4) .
Cr Cl 2.3961(4) 3_666
Cl Cr 2.3961(4) 3_666
O C16 1.4636(17) .
O C13 1.4764(16) .
N C4 1.3864(17) .
N C1 1.3909(17) .
C1 C2 1.3815(19) .
C1 C5 1.520(2) .
C2 C3 1.411(2) .
C3 C4 1.381(2) .
C4 C9 1.521(2) .
C5 C8 1.535(2) .
C5 C6 1.537(2) .
C5 C7 1.538(2) .
C9 C10 1.530(2) .
C9 C12 1.531(2) .
C9 C11 1.539(2) .
C13 C14 1.520(2) .
C14 C15 1.521(2) .
C15 C16 1.513(2) .

loop_
_geom_torsion_atom_site_label_1
_geom_torsion_atom_site_label_2
_geom_torsion_atom_site_label_3
_geom_torsion_atom_site_label_4
_geom_torsion
_geom_torsion_site_symmetry_1
_geom_torsion_site_symmetry_4
N Cr Cl Cr 172.74(4) . 3_666
O Cr Cl Cr -50.0(2) . 3_666
Cl Cr Cl Cr 0.0 3_666 3_666
N Cr O C16 -17.54(11) . .
Cl Cr O C16 -154.83(18) . .
Cl Cr O C16 155.26(11) 3_666 .
N Cr O C13 141.96(10) . .
Cl Cr O C13 4.7(3) . .
Cl Cr O C13 -45.25(10) 3_666 .
O Cr N C4 -66.29(11) . .
Cl Cr N C4 108.24(11) . .
Cl Cr N C4 -161.9(2) 3_666 .
O Cr N C1 81.69(10) . .
Cl Cr N C1 -103.78(10) . .
Cl Cr N C1 -13.9(3) 3_666 .
C4 N C1 C2 0.76(15) . .
Cr N C1 C2 -152.20(10) . .
C4 N C1 C5 -174.78(12) . .
Cr N C1 C5 32.26(17) . .
N C1 C2 C3 -0.64(16) . .
C5 C1 C2 C3 174.62(14) . .
C1 C2 C3 C4 0.27(17) . .
C2 C3 C4 N 0.20(17) . .
C2 C3 C4 C9 -173.99(14) . .
C1 N C4 C3 -0.59(15) . .
Cr N C4 C3 151.20(10) . .
C1 N C4 C9 173.83(13) . .
Cr N C4 C9 -34.39(18) . .
C2 C1 C5 C8 19.7(2) . .
N C1 C5 C8 -165.68(13) . .
C2 C1 C5 C6 139.42(15) . .
N C1 C5 C6 -45.91(19) . .
C2 C1 C5 C7 -99.39(17) . .
N C1 C5 C7 75.27(16) . .
C3 C4 C9 C10 -150.87(15) . .
N C4 C9 C10 35.73(19) . .
C3 C4 C9 C12 -30.4(2) . .
N C4 C9 C12 156.20(14) . .
C3 C4 C9 C11 89.15(18) . .
N C4 C9 C11 -84.25(17) . .
C16 O C13 C14 1.07(16) . .
Cr O C13 C14 -161.55(9) . .
O C13 C14 C15 22.47(16) . .
C13 C14 C15 C16 -36.93(16) . .
C13 O C16 C15 -24.34(15) . .
Cr O C16 C15 137.27(10) . .
C14 C15 C16 O 37.71(15) . .
